data_7127471
loop_
_publ_author_name
'Tang, Bo-Cheng'
'He, Cai'
'Chen, Xiang-Long'
'Ma, Jin-Tian'
'Wang, Miao'
'Wu, Yan-Dong'
'Wu, An-Xin'

_publ_section_title
;
 Palladium catalyzed annulation of 2-iodobiphenyl with a non-terminal
 alkene enabled by neighboring group assistance.
;
_journal_issue 1
_journal_name_full 'Chemical communications (Cambridge, England)'
_journal_page_first 121
_journal_page_last 124
_journal_paper_doi 10.1039/d0cc07133a
_journal_volume 57
_journal_year 2021
_chemical_formula_moiety 'C27 H17 F O2'
_chemical_formula_sum 'C27 H17 F O2'
_chemical_formula_weight 392.40
_space_group_crystal_system triclinic
_space_group_IT_number 2
_space_group_name_Hall '-P 1'
_space_group_name_H-M_alt 'P -1'
_atom_sites_solution_hydrogens geom
_atom_sites_solution_primary direct
_audit_creation_date 2019-09-26
_audit_creation_method
; 
Olex2 1.2 
(compiled 2018.05.29 svn.r3508 for OlexSys, GUI svn.r5506) 
;
_audit_update_record
;
2020-08-24 deposited with the CCDC.	2020-11-23 downloaded from the CCDC.
;
_cell_angle_alpha 95.856(2)
_cell_angle_beta 112.392(2)
_cell_angle_gamma 103.122(2)
_cell_formula_units_Z 2
_cell_length_a 9.1584(13)
_cell_length_b 10.6273(15)
_cell_length_c 11.0747(16)
_cell_measurement_reflns_used 6488
_cell_measurement_temperature 210(2)
_cell_measurement_theta_max 31.73
_cell_measurement_theta_min 2.49
_cell_volume 949.1(2)
_computing_cell_refinement 'SAINT v7.68A (Bruker, 2009)'
_computing_data_collection 'Bruker APEX2'
_computing_data_reduction 'SAINT v7.68A (Bruker, 2009)'
_computing_molecular_graphics 'Olex2 (Dolomanov et al., 2009)'
_computing_publication_material 'Olex2 (Dolomanov et al., 2009)'
_computing_structure_refinement 'XL (Sheldrick, 2008)'
_computing_structure_solution 'XS (Sheldrick, 2008)'
_diffrn_ambient_temperature 210(2)
_diffrn_measured_fraction_theta_full 0.989
_diffrn_measured_fraction_theta_max 0.989
_diffrn_measurement_device_type 'Bruker APEX-II CCD'
_diffrn_measurement_method '\f and \w scans'
_diffrn_radiation_monochromator graphite
_diffrn_radiation_type MoK\a
_diffrn_radiation_wavelength 0.71073
_diffrn_reflns_av_R_equivalents 0.0218
_diffrn_reflns_av_unetI/netI 0.0292
_diffrn_reflns_Laue_measured_fraction_full 0.989
_diffrn_reflns_Laue_measured_fraction_max 0.989
_diffrn_reflns_limit_h_max 11
_diffrn_reflns_limit_h_min -11
_diffrn_reflns_limit_k_max 12
_diffrn_reflns_limit_k_min -12
_diffrn_reflns_limit_l_max 13
_diffrn_reflns_limit_l_min -13
_diffrn_reflns_number 6806
_diffrn_reflns_point_group_measured_fraction_full 0.989
_diffrn_reflns_point_group_measured_fraction_max 0.989
_diffrn_reflns_theta_full 25.242
_diffrn_reflns_theta_max 25.499
_diffrn_reflns_theta_min 2.012
_diffrn_standards_number 0
_exptl_absorpt_coefficient_mu 0.092
_exptl_absorpt_correction_T_max 0.7463
_exptl_absorpt_correction_T_min 0.6585
_exptl_absorpt_correction_type multi-scan
_exptl_absorpt_process_details 'SADABS-2008/1 (Bruker,2008)'
_exptl_crystal_colour colourless
_exptl_crystal_colour_primary colourless
_exptl_crystal_density_diffrn 1.373
_exptl_crystal_description block
_exptl_crystal_F_000 408
_exptl_crystal_size_max 0.12
_exptl_crystal_size_mid 0.1
_exptl_crystal_size_min 0.1
_refine_diff_density_max 0.233
_refine_diff_density_min -0.224
_refine_diff_density_rms 0.056
_refine_ls_extinction_coef 0.056(6)
_refine_ls_extinction_expression Fc^*^=kFc[1+0.001xFc^2^\l^3^/sin(2\q)]^-1/4^
_refine_ls_extinction_method 'SHELXL-2014/7 (Sheldrick 2014'
_refine_ls_goodness_of_fit_ref 1.094
_refine_ls_hydrogen_treatment constr
_refine_ls_matrix_type full
_refine_ls_number_parameters 273
_refine_ls_number_reflns 3491
_refine_ls_number_restraints 0
_refine_ls_restrained_S_all 1.094
_refine_ls_R_factor_all 0.0463
_refine_ls_R_factor_gt 0.0409
_refine_ls_shift/su_max 0.000
_refine_ls_shift/su_mean 0.000
_refine_ls_structure_factor_coef Fsqd
_refine_ls_weighting_details 'w=1/[\s^2^(Fo^2^)+(0.0706P)^2^+0.2617P] where P=(Fo^2^+2Fc^2^)/3'
_refine_ls_weighting_scheme calc
_refine_ls_wR_factor_gt 0.1210
_refine_ls_wR_factor_ref 0.1289
_reflns_Friedel_coverage 0.000
_reflns_number_gt 3053
_reflns_number_total 3491
_reflns_threshold_expression 'I > 2\s(I)'
_cod_data_source_file d0cc07133a2.cif
_cod_data_source_block mo_190926b_0m
_cod_depositor_comments 'Adding full bibliography for 7127471.cif.'
_cod_database_code 7127471
_shelx_shelxl_version_number 2014/7
_shelx_space_group_comment
; 
The symmetry employed for this shelxl refinement is uniquely defined 
by the following loop, which should always be used as a source of 
symmetry information in preference to the above space-group names. 
They are only intended as comments. 
;
_shelx_estimated_absorpt_t_max 0.991
_shelx_estimated_absorpt_t_min 0.989
_olex2_refinement_description
; 
1. Fixed Uiso 
 At 1.2 times of: 
  All C(H) groups 
 At 1.5 times of: 
  All O(H) groups 
2.a Aromatic/amide H refined with riding coordinates: 
 C3(H3), C5(H5), C6(H6), C10(H10), C11(H11), C12(H12), C13(H13), C16(H16), 
 C17(H17), C18(H18), C19(H19), C23(H23), C24(H24), C25(H25), C26(H26), C27(H27) 
2.b Idealised tetrahedral OH refined as rotating group: 
 O1(H1) 
;
_olex2_submission_special_instructions 'No special instructions were received'

loop_
_space_group_symop_operation_xyz
'x, y, z'
'-x, -y, -z'

loop_
_atom_site_label
_atom_site_type_symbol
_atom_site_fract_x
_atom_site_fract_y
_atom_site_fract_z
_atom_site_U_iso_or_equiv
_atom_site_adp_type
_atom_site_occupancy
_atom_site_site_symmetry_order
_atom_site_calc_flag
_atom_site_refinement_flags_posn
_atom_site_refinement_flags_adp
_atom_site_refinement_flags_occupancy
_atom_site_disorder_assembly
_atom_site_disorder_group
C1 C 0.20098(16) 0.72910(13) 0.75113(12) 0.0256(3) Uani 1 1 d . . . . .
C2 C 0.14679(18) 0.75487(14) 0.85249(14) 0.0315(3) Uani 1 1 d . . . . .
C3 C 0.0462(2) 0.65306(16) 0.87955(15) 0.0381(4) Uani 1 1 d . . . . .
H3 H 0.0106 0.6693 0.9473 0.046 Uiso 1 1 calc R . . . .
C4 C 0.00057(19) 0.52883(15) 0.80485(16) 0.0358(3) Uani 1 1 d . . . . .
C5 C 0.04931(18) 0.49774(14) 0.70420(15) 0.0322(3) Uani 1 1 d . . . . .
H5 H 0.0147 0.4108 0.6550 0.039 Uiso 1 1 calc R . . . .
C6 C 0.15015(17) 0.59882(13) 0.67898(13) 0.0276(3) Uani 1 1 d . . . . .
H6 H 0.1859 0.5802 0.6118 0.033 Uiso 1 1 calc R . . . .
C7 C 0.30288(17) 0.83795(13) 0.72175(13) 0.0276(3) Uani 1 1 d . . . . .
C8 C 0.36601(16) 0.81390(12) 0.61635(13) 0.0252(3) Uani 1 1 d . . . . .
C9 C 0.29200(16) 0.85470(12) 0.49182(13) 0.0246(3) Uani 1 1 d . . . . .
C10 C 0.15395(17) 0.90393(14) 0.46276(14) 0.0306(3) Uani 1 1 d . . . . .
H10 H 0.1098 0.9119 0.5262 0.037 Uiso 1 1 calc R . . . .
C11 C 0.08355(18) 0.94022(15) 0.34339(15) 0.0344(3) Uani 1 1 d . . . . .
H11 H -0.0083 0.9726 0.3256 0.041 Uiso 1 1 calc R . . . .
C12 C 0.14779(18) 0.92921(15) 0.24831(15) 0.0348(3) Uani 1 1 d . . . . .
H12 H 0.0994 0.9545 0.1667 0.042 Uiso 1 1 calc R . . . .
C13 C 0.28136(17) 0.88151(14) 0.27364(14) 0.0301(3) Uani 1 1 d . . . . .
H13 H 0.3235 0.8745 0.2088 0.036 Uiso 1 1 calc R . . . .
C14 C 0.35696(16) 0.84265(12) 0.39547(13) 0.0241(3) Uani 1 1 d . . . . .
C15 C 0.49896(16) 0.79218(12) 0.42468(12) 0.0241(3) Uani 1 1 d . . . . .
C16 C 0.57473(17) 0.78474(13) 0.33605(13) 0.0283(3) Uani 1 1 d . . . . .
H16 H 0.5305 0.8104 0.2541 0.034 Uiso 1 1 calc R . . . .
C17 C 0.71177(18) 0.74080(14) 0.36668(14) 0.0318(3) Uani 1 1 d . . . . .
H17 H 0.7602 0.7367 0.3058 0.038 Uiso 1 1 calc R . . . .
C18 C 0.77951(18) 0.70214(15) 0.48785(15) 0.0328(3) Uani 1 1 d . . . . .
H18 H 0.8739 0.6727 0.5089 0.039 Uiso 1 1 calc R . . . .
C19 C 0.70800(17) 0.70728(14) 0.57630(14) 0.0306(3) Uani 1 1 d . . . . .
H19 H 0.7541 0.6810 0.6577 0.037 Uiso 1 1 calc R . . . .
C20 C 0.56637(16) 0.75130(12) 0.54699(13) 0.0246(3) Uani 1 1 d . . . . .
C21 C 0.49511(16) 0.76146(13) 0.64271(13) 0.0257(3) Uani 1 1 d . . . . .
C22 C 0.56685(16) 0.71804(13) 0.77162(13) 0.0271(3) Uani 1 1 d . . . . .
C23 C 0.55989(18) 0.58578(14) 0.77243(14) 0.0316(3) Uani 1 1 d . . . . .
H23 H 0.5136 0.5238 0.6912 0.038 Uiso 1 1 calc R . . . .
C24 C 0.6207(2) 0.54497(16) 0.89206(16) 0.0373(4) Uani 1 1 d . . . . .
H24 H 0.6149 0.4555 0.8917 0.045 Uiso 1 1 calc R . . . .
C25 C 0.6897(2) 0.63516(17) 1.01174(15) 0.0410(4) Uani 1 1 d . . . . .
H25 H 0.7302 0.6071 1.0928 0.049 Uiso 1 1 calc R . . . .
C26 C 0.6993(2) 0.76698(17) 1.01221(15) 0.0417(4) Uani 1 1 d . . . . .
H26 H 0.7470 0.8286 1.0937 0.050 Uiso 1 1 calc R . . . .
C27 C 0.63873(19) 0.80869(15) 0.89273(14) 0.0349(3) Uani 1 1 d . . . . .
H27 H 0.6463 0.8985 0.8936 0.042 Uiso 1 1 calc R . . . .
F1 F -0.09739(14) 0.42988(10) 0.83064(11) 0.0554(3) Uani 1 1 d . . . . .
O1 O 0.18901(17) 0.87690(11) 0.92527(12) 0.0480(3) Uani 1 1 d . . . . .
H1 H 0.2470 0.9298 0.8998 0.072 Uiso 1 1 calc GR . . . .
O2 O 0.33804(15) 0.95333(10) 0.78110(11) 0.0404(3) Uani 1 1 d . . . . .

loop_
_atom_site_aniso_label
_atom_site_aniso_U_11
_atom_site_aniso_U_22
_atom_site_aniso_U_33
_atom_site_aniso_U_23
_atom_site_aniso_U_13
_atom_site_aniso_U_12
C1 0.0278(7) 0.0272(7) 0.0223(6) 0.0068(5) 0.0102(5) 0.0085(5)
C2 0.0386(8) 0.0301(7) 0.0278(7) 0.0062(5) 0.0159(6) 0.0100(6)
C3 0.0477(9) 0.0402(9) 0.0361(8) 0.0121(7) 0.0272(7) 0.0120(7)
C4 0.0366(8) 0.0331(8) 0.0411(8) 0.0158(6) 0.0193(7) 0.0074(6)
C5 0.0335(7) 0.0259(7) 0.0351(7) 0.0063(6) 0.0125(6) 0.0077(6)
C6 0.0296(7) 0.0292(7) 0.0249(6) 0.0058(5) 0.0110(5) 0.0105(6)
C7 0.0327(7) 0.0263(7) 0.0245(6) 0.0059(5) 0.0117(6) 0.0099(6)
C8 0.0293(7) 0.0211(6) 0.0233(6) 0.0041(5) 0.0115(5) 0.0031(5)
C9 0.0246(7) 0.0209(6) 0.0250(6) 0.0039(5) 0.0096(5) 0.0023(5)
C10 0.0295(7) 0.0309(7) 0.0323(7) 0.0048(6) 0.0150(6) 0.0072(6)
C11 0.0277(7) 0.0367(8) 0.0373(8) 0.0093(6) 0.0098(6) 0.0122(6)
C12 0.0329(8) 0.0377(8) 0.0312(7) 0.0135(6) 0.0088(6) 0.0110(6)
C13 0.0312(7) 0.0327(7) 0.0267(7) 0.0094(6) 0.0122(6) 0.0083(6)
C14 0.0253(6) 0.0198(6) 0.0233(6) 0.0045(5) 0.0087(5) 0.0019(5)
C15 0.0256(6) 0.0190(6) 0.0241(6) 0.0030(5) 0.0096(5) 0.0020(5)
C16 0.0337(7) 0.0257(7) 0.0261(7) 0.0068(5) 0.0137(6) 0.0069(6)
C17 0.0349(8) 0.0315(7) 0.0328(7) 0.0047(6) 0.0194(6) 0.0082(6)
C18 0.0286(7) 0.0339(8) 0.0368(8) 0.0060(6) 0.0130(6) 0.0122(6)
C19 0.0295(7) 0.0336(7) 0.0265(7) 0.0075(6) 0.0083(6) 0.0105(6)
C20 0.0248(6) 0.0212(6) 0.0239(6) 0.0033(5) 0.0084(5) 0.0033(5)
C21 0.0290(7) 0.0222(6) 0.0220(6) 0.0042(5) 0.0090(5) 0.0035(5)
C22 0.0274(7) 0.0296(7) 0.0239(7) 0.0070(5) 0.0108(5) 0.0068(5)
C23 0.0347(7) 0.0299(7) 0.0279(7) 0.0058(6) 0.0119(6) 0.0072(6)
C24 0.0437(9) 0.0345(8) 0.0389(8) 0.0165(6) 0.0188(7) 0.0143(7)
C25 0.0476(9) 0.0506(9) 0.0280(7) 0.0188(7) 0.0133(7) 0.0197(7)
C26 0.0507(9) 0.0430(9) 0.0229(7) 0.0043(6) 0.0080(7) 0.0119(7)
C27 0.0416(8) 0.0301(7) 0.0274(7) 0.0054(6) 0.0099(6) 0.0081(6)
F1 0.0652(7) 0.0401(6) 0.0706(7) 0.0179(5) 0.0445(6) 0.0020(5)
O1 0.0743(9) 0.0321(6) 0.0458(7) -0.0006(5) 0.0414(6) 0.0055(6)
O2 0.0600(7) 0.0253(5) 0.0412(6) 0.0034(4) 0.0313(5) 0.0056(5)

loop_
_atom_type_symbol
_atom_type_description
_atom_type_scat_dispersion_real
_atom_type_scat_dispersion_imag
_atom_type_scat_source
C C 0.0033 0.0016 'International Tables Vol C Tables 4.2.6.8 and 6.1.1.4'
H H 0.0000 0.0000 'International Tables Vol C Tables 4.2.6.8 and 6.1.1.4'
F F 0.0171 0.0103 'International Tables Vol C Tables 4.2.6.8 and 6.1.1.4'
O O 0.0106 0.0060 'International Tables Vol C Tables 4.2.6.8 and 6.1.1.4'

loop_
_geom_angle_atom_site_label_1
_geom_angle_atom_site_label_2
_geom_angle_atom_site_label_3
_geom_angle
_geom_angle_site_symmetry_1
_geom_angle_site_symmetry_3
_geom_angle_publ_flag
C2 C1 C7 119.66(12) . . ?
C6 C1 C2 118.33(12) . . ?
C6 C1 C7 121.98(12) . . ?
C3 C2 C1 120.49(13) . . ?
O1 C2 C1 121.95(13) . . ?
O1 C2 C3 117.56(13) . . ?
C2 C3 H3 121.0 . . ?
C4 C3 C2 118.06(13) . . ?
C4 C3 H3 121.0 . . ?
C3 C4 C5 124.03(14) . . ?
F1 C4 C3 118.19(14) . . ?
F1 C4 C5 117.78(14) . . ?
C4 C5 H5 121.2 . . ?
C6 C5 C4 117.53(13) . . ?
C6 C5 H5 121.2 . . ?
C1 C6 H6 119.2 . . ?
C5 C6 C1 121.56(12) . . ?
C5 C6 H6 119.2 . . ?
C1 C7 C8 121.17(11) . . ?
O2 C7 C1 120.94(12) . . ?
O2 C7 C8 117.88(12) . . ?
C9 C8 C7 118.08(12) . . ?
C21 C8 C7 119.96(12) . . ?
C21 C8 C9 121.87(12) . . ?
C10 C9 C8 121.63(12) . . ?
C14 C9 C8 119.30(12) . . ?
C14 C9 C10 119.06(12) . . ?
C9 C10 H10 119.5 . . ?
C11 C10 C9 120.95(13) . . ?
C11 C10 H10 119.5 . . ?
C10 C11 H11 119.9 . . ?
C10 C11 C12 120.20(13) . . ?
C12 C11 H11 119.9 . . ?
C11 C12 H12 119.9 . . ?
C13 C12 C11 120.12(13) . . ?
C13 C12 H12 119.9 . . ?
C12 C13 H13 119.4 . . ?
C12 C13 C14 121.30(13) . . ?
C14 C13 H13 119.4 . . ?
C9 C14 C13 118.37(12) . . ?
C9 C14 C15 119.37(12) . . ?
C13 C14 C15 122.26(12) . . ?
C16 C15 C14 122.01(12) . . ?
C16 C15 C20 118.35(12) . . ?
C20 C15 C14 119.62(12) . . ?
C15 C16 H16 119.3 . . ?
C17 C16 C15 121.43(12) . . ?
C17 C16 H16 119.3 . . ?
C16 C17 H17 119.9 . . ?
C16 C17 C18 120.25(13) . . ?
C18 C17 H17 119.9 . . ?
C17 C18 H18 120.1 . . ?
C19 C18 C17 119.85(13) . . ?
C19 C18 H18 120.1 . . ?
C18 C19 H19 119.5 . . ?
C18 C19 C20 121.09(13) . . ?
C20 C19 H19 119.5 . . ?
C15 C20 C21 119.99(12) . . ?
C19 C20 C15 119.02(12) . . ?
C19 C20 C21 120.92(12) . . ?
C8 C21 C20 119.78(12) . . ?
C8 C21 C22 120.49(12) . . ?
C20 C21 C22 119.70(12) . . ?
C23 C22 C21 120.54(12) . . ?
C27 C22 C21 120.50(12) . . ?
C27 C22 C23 118.94(13) . . ?
C22 C23 H23 119.8 . . ?
C24 C23 C22 120.44(13) . . ?
C24 C23 H23 119.8 . . ?
C23 C24 H24 119.9 . . ?
C25 C24 C23 120.25(14) . . ?
C25 C24 H24 119.9 . . ?
C24 C25 H25 120.1 . . ?
C24 C25 C26 119.85(14) . . ?
C26 C25 H25 120.1 . . ?
C25 C26 H26 119.9 . . ?
C25 C26 C27 120.25(14) . . ?
C27 C26 H26 119.9 . . ?
C22 C27 H27 119.9 . . ?
C26 C27 C22 120.25(14) . . ?
C26 C27 H27 119.9 . . ?
C2 O1 H1 109.5 . . ?

loop_
_geom_bond_atom_site_label_1
_geom_bond_atom_site_label_2
_geom_bond_distance
_geom_bond_site_symmetry_2
_geom_bond_publ_flag
C1 C2 1.4159(19) . ?
C1 C6 1.4037(19) . ?
C1 C7 1.4605(19) . ?
C2 C3 1.390(2) . ?
C2 O1 1.3426(18) . ?
C3 H3 0.9400 . ?
C3 C4 1.366(2) . ?
C4 C5 1.386(2) . ?
C4 F1 1.3493(18) . ?
C5 H5 0.9400 . ?
C5 C6 1.376(2) . ?
C6 H6 0.9400 . ?
C7 C8 1.5108(18) . ?
C7 O2 1.2386(17) . ?
C8 C9 1.4466(18) . ?
C8 C21 1.3650(19) . ?
C9 C10 1.4144(19) . ?
C9 C14 1.4140(18) . ?
C10 H10 0.9400 . ?
C10 C11 1.371(2) . ?
C11 H11 0.9400 . ?
C11 C12 1.395(2) . ?
C12 H12 0.9400 . ?
C12 C13 1.372(2) . ?
C13 H13 0.9400 . ?
C13 C14 1.4150(18) . ?
C14 C15 1.4544(19) . ?
C15 C16 1.4070(19) . ?
C15 C20 1.4175(18) . ?
C16 H16 0.9400 . ?
C16 C17 1.372(2) . ?
C17 H17 0.9400 . ?
C17 C18 1.396(2) . ?
C18 H18 0.9400 . ?
C18 C19 1.373(2) . ?
C19 H19 0.9400 . ?
C19 C20 1.4115(19) . ?
C20 C21 1.4481(18) . ?
C21 C22 1.4967(18) . ?
C22 C23 1.394(2) . ?
C22 C27 1.3915(19) . ?
C23 H23 0.9400 . ?
C23 C24 1.385(2) . ?
C24 H24 0.9400 . ?
C24 C25 1.379(2) . ?
C25 H25 0.9400 . ?
C25 C26 1.383(2) . ?
C26 H26 0.9400 . ?
C26 C27 1.388(2) . ?
C27 H27 0.9400 . ?
O1 H1 0.8300 . ?

loop_
_geom_torsion_atom_site_label_1
_geom_torsion_atom_site_label_2
_geom_torsion_atom_site_label_3
_geom_torsion_atom_site_label_4
_geom_torsion
_geom_torsion_site_symmetry_1
_geom_torsion_site_symmetry_2
_geom_torsion_site_symmetry_3
_geom_torsion_site_symmetry_4
_geom_torsion_publ_flag
C1 C2 C3 C4 -0.6(2) . . . . ?
C1 C7 C8 C9 107.24(14) . . . . ?
C1 C7 C8 C21 -76.14(17) . . . . ?
C2 C1 C6 C5 0.5(2) . . . . ?
C2 C1 C7 C8 178.69(12) . . . . ?
C2 C1 C7 O2 -2.5(2) . . . . ?
C2 C3 C4 C5 0.5(2) . . . . ?
C2 C3 C4 F1 -179.84(14) . . . . ?
C3 C4 C5 C6 0.2(2) . . . . ?
C4 C5 C6 C1 -0.6(2) . . . . ?
C6 C1 C2 C3 0.2(2) . . . . ?
C6 C1 C2 O1 -179.52(13) . . . . ?
C6 C1 C7 C8 -3.2(2) . . . . ?
C6 C1 C7 O2 175.57(13) . . . . ?
C7 C1 C2 C3 178.33(13) . . . . ?
C7 C1 C2 O1 -1.4(2) . . . . ?
C7 C1 C6 C5 -177.64(13) . . . . ?
C7 C8 C9 C10 -6.09(18) . . . . ?
C7 C8 C9 C14 175.23(11) . . . . ?
C7 C8 C21 C20 -173.59(11) . . . . ?
C7 C8 C21 C22 4.60(19) . . . . ?
C8 C9 C10 C11 -178.94(12) . . . . ?
C8 C9 C14 C13 179.18(11) . . . . ?
C8 C9 C14 C15 -1.31(18) . . . . ?
C8 C21 C22 C23 116.72(15) . . . . ?
C8 C21 C22 C27 -62.03(18) . . . . ?
C9 C8 C21 C20 2.90(19) . . . . ?
C9 C8 C21 C22 -178.91(11) . . . . ?
C9 C10 C11 C12 -0.1(2) . . . . ?
C9 C14 C15 C16 -176.43(11) . . . . ?
C9 C14 C15 C20 2.31(18) . . . . ?
C10 C9 C14 C13 0.46(18) . . . . ?
C10 C9 C14 C15 179.96(11) . . . . ?
C10 C11 C12 C13 0.3(2) . . . . ?
C11 C12 C13 C14 0.0(2) . . . . ?
C12 C13 C14 C9 -0.3(2) . . . . ?
C12 C13 C14 C15 -179.81(13) . . . . ?
C13 C14 C15 C16 3.1(2) . . . . ?
C13 C14 C15 C20 -178.21(12) . . . . ?
C14 C9 C10 C11 -0.3(2) . . . . ?
C14 C15 C16 C17 177.93(12) . . . . ?
C14 C15 C20 C19 -177.60(11) . . . . ?
C14 C15 C20 C21 -0.76(18) . . . . ?
C15 C16 C17 C18 0.0(2) . . . . ?
C15 C20 C21 C8 -1.84(19) . . . . ?
C15 C20 C21 C22 179.96(11) . . . . ?
C16 C15 C20 C19 1.18(18) . . . . ?
C16 C15 C20 C21 178.02(11) . . . . ?
C16 C17 C18 C19 0.4(2) . . . . ?
C17 C18 C19 C20 -0.1(2) . . . . ?
C18 C19 C20 C15 -0.8(2) . . . . ?
C18 C19 C20 C21 -177.57(13) . . . . ?
C19 C20 C21 C8 174.94(12) . . . . ?
C19 C20 C21 C22 -3.26(19) . . . . ?
C20 C15 C16 C17 -0.8(2) . . . . ?
C20 C21 C22 C23 -65.10(17) . . . . ?
C20 C21 C22 C27 116.15(15) . . . . ?
C21 C8 C9 C10 177.36(12) . . . . ?
C21 C8 C9 C14 -1.32(19) . . . . ?
C21 C22 C23 C24 -177.51(13) . . . . ?
C21 C22 C27 C26 177.47(14) . . . . ?
C22 C23 C24 C25 -0.4(2) . . . . ?
C23 C22 C27 C26 -1.3(2) . . . . ?
C23 C24 C25 C26 -0.4(2) . . . . ?
C24 C25 C26 C27 0.4(3) . . . . ?
C25 C26 C27 C22 0.5(3) . . . . ?
C27 C22 C23 C24 1.3(2) . . . . ?
F1 C4 C5 C6 -179.54(12) . . . . ?
O1 C2 C3 C4 179.10(14) . . . . ?
O2 C7 C8 C9 -71.61(17) . . . . ?
O2 C7 C8 C21 105.01(15) . . . . ?
